data_7231453
loop_
_publ_author_name
'Li, Yuting'
'Zhu, Yan'
'Tu, Guangliang'
'Zhang, Jingyu'
'Zhao, Yingsheng'

_publ_section_title
;
 Silver-catalyzed direct benzylation of acetanilide: a highly efficient
 approach to unsymmetrical triarylmethanes
;
_journal_issue 53
_journal_name_full 'RSC Advances'
_journal_page_first 30374
_journal_paper_doi 10.1039/C8RA06780E
_journal_volume 8
_journal_year 2018
_chemical_formula_moiety 'C34 H28 Cl N O'
_chemical_formula_sum 'C34 H28 Cl N O'
_chemical_formula_weight 502.02
_chemical_name_systematic
; 
 ? 
;
_space_group_crystal_system monoclinic
_space_group_IT_number 14
_space_group_name_Hall '-P 2ybc'
_space_group_name_H-M_alt 'P 1 21/c 1'
_symmetry_space_group_name_Hall '-P 2ybc'
_symmetry_space_group_name_H-M 'P 1 21/c 1'
_atom_sites_solution_hydrogens geom
_atom_sites_solution_primary direct
_atom_sites_solution_secondary difmap
_audit_creation_method SHELXL-2014
_audit_update_record
;
2018-05-09 deposited with the CCDC.
2018-08-13 downloaded from the CCDC.
;
_cell_angle_alpha 90
_cell_angle_beta 97.115(2)
_cell_angle_gamma 90
_cell_formula_units_Z 4
_cell_length_a 13.5024(11)
_cell_length_b 9.0647(8)
_cell_length_c 22.691(2)
_cell_measurement_reflns_used 9996
_cell_measurement_temperature 304(2)
_cell_measurement_theta_max 24.69
_cell_measurement_theta_min 2.21
_cell_volume 2755.9(4)
_computing_cell_refinement CrystalClear
_computing_data_collection CrystalClear
_computing_data_reduction CrystalStructure
_computing_molecular_graphics 'Bruker SHELXTL'
_computing_publication_material 'Bruker SHELXTL'
_computing_structure_refinement 'SHELXL-2014 (Sheldrick, 2014)'
_computing_structure_solution 'SHELXS-97 (Sheldrick, 1990)'
_diffrn_ambient_temperature 304(2)
_diffrn_measured_fraction_theta_full 0.996
_diffrn_measured_fraction_theta_max 0.996
_diffrn_measurement_device_type 'Bruker APEX-II CCD'
_diffrn_measurement_method '\f and \w scans'
_diffrn_radiation_type MoK\a
_diffrn_radiation_wavelength 0.71073
_diffrn_reflns_av_R_equivalents 0.0469
_diffrn_reflns_av_unetI/netI 0.0235
_diffrn_reflns_Laue_measured_fraction_full 0.996
_diffrn_reflns_Laue_measured_fraction_max 0.996
_diffrn_reflns_limit_h_max 16
_diffrn_reflns_limit_h_min -15
_diffrn_reflns_limit_k_max 10
_diffrn_reflns_limit_k_min -10
_diffrn_reflns_limit_l_max 27
_diffrn_reflns_limit_l_min -27
_diffrn_reflns_number 50395
_diffrn_reflns_point_group_measured_fraction_full 0.996
_diffrn_reflns_point_group_measured_fraction_max 0.996
_diffrn_reflns_theta_full 25.242
_diffrn_reflns_theta_max 25.347
_diffrn_reflns_theta_min 2.214
_diffrn_source 'fine-focus sealed tube'
_exptl_absorpt_coefficient_mu 0.165
_exptl_absorpt_correction_T_max 0.928
_exptl_absorpt_correction_T_min 0.906
_exptl_absorpt_correction_type multi-scan
_exptl_absorpt_process_details 'Jacobson, R. (1998) Private communication'
_exptl_crystal_colour colourless
_exptl_crystal_density_diffrn 1.210
_exptl_crystal_density_method 'not measured'
_exptl_crystal_description BLOCK
_exptl_crystal_F_000 1056
_exptl_crystal_size_max 0.600
_exptl_crystal_size_mid 0.500
_exptl_crystal_size_min 0.450
_refine_diff_density_max 0.187
_refine_diff_density_min -0.211
_refine_diff_density_rms 0.040
_refine_ls_extinction_coef 0.017(2)
_refine_ls_extinction_expression Fc^*^=kFc[1+0.001xFc^2^\l^3^/sin(2\q)]^-1/4^
_refine_ls_extinction_method SHELXL
_refine_ls_goodness_of_fit_ref 1.090
_refine_ls_hydrogen_treatment constr
_refine_ls_matrix_type full
_refine_ls_number_parameters 335
_refine_ls_number_reflns 5020
_refine_ls_number_restraints 0
_refine_ls_restrained_S_all 1.090
_refine_ls_R_factor_all 0.0693
_refine_ls_R_factor_gt 0.0439
_refine_ls_shift/su_max 0.000
_refine_ls_shift/su_mean 0.000
_refine_ls_structure_factor_coef Fsqd
_refine_ls_weighting_details 'w=1/[\s^2^(Fo^2^)+(0.0733P)^2^+0.5572P] where P=(Fo^2^+2Fc^2^)/3'
_refine_ls_weighting_scheme calc
_refine_ls_wR_factor_gt 0.1254
_refine_ls_wR_factor_ref 0.1448
_reflns_Friedel_coverage 0.000
_reflns_number_gt 3673
_reflns_number_total 5020
_reflns_threshold_expression 'I > 2\s(I)'
_cod_data_source_file c8ra06780e2.cif
_cod_data_source_block 1_CCDC1
_cod_original_cell_volume 2755.8(4)
_cod_database_code 7231453
_shelx_space_group_comment
; 
The symmetry employed for this shelxl refinement is uniquely defined 
by the following loop, which should always be used as a source of 
symmetry information in preference to the above space-group names. 
They are only intended as comments. 
;
_shelx_estimated_absorpt_t_min 0.907
_shelx_estimated_absorpt_t_max 0.929
_shelxl_version_number 2014-3

loop_
_space_group_symop_operation_xyz
'x, y, z'
'-x, y+1/2, -z+1/2'
'-x, -y, -z'
'x, -y-1/2, z-1/2'

loop_
_atom_site_label
_atom_site_type_symbol
_atom_site_fract_x
_atom_site_fract_y
_atom_site_fract_z
_atom_site_U_iso_or_equiv
_atom_site_adp_type
_atom_site_occupancy
_atom_site_site_symmetry_order
_atom_site_calc_flag
_atom_site_refinement_flags_posn
_atom_site_refinement_flags_adp
O1 O -0.04798(10) 0.66379(14) 0.27970(7) 0.0578(4) Uani 1 1 d . .
N1 N 0.04563(11) 0.86232(16) 0.26325(7) 0.0443(4) Uani 1 1 d . .
H1A H 0.0443 0.9532 0.2524 0.053 Uiso 1 1 calc R U
Cl1 Cl 0.37193(4) 0.70977(8) 0.19151(2) 0.0731(2) Uani 1 1 d . .
C1 C 0.17018(13) 0.74024(19) 0.33629(8) 0.0402(4) Uani 1 1 d . .
C2 C 0.14049(13) 0.79546(18) 0.27923(8) 0.0403(4) Uani 1 1 d . .
C3 C 0.20419(14) 0.7860(2) 0.23595(8) 0.0459(4) Uani 1 1 d . .
H3A H 0.1853 0.8271 0.1987 0.055 Uiso 1 1 calc R U
C4 C 0.29522(14) 0.7164(2) 0.24763(8) 0.0447(4) Uani 1 1 d . .
C5 C 0.32500(13) 0.6504(2) 0.30219(8) 0.0430(4) Uani 1 1 d . .
C6 C 0.26099(13) 0.6659(2) 0.34503(8) 0.0432(4) Uani 1 1 d . .
H6A H 0.2800 0.6239 0.3821 0.052 Uiso 1 1 calc R U
C7 C 0.15771(15) 0.6967(2) 0.44548(8) 0.0510(5) Uani 1 1 d . .
C8 C 0.23554(18) 0.7735(3) 0.47750(9) 0.0657(6) Uani 1 1 d . .
H8A H 0.2537 0.8653 0.4641 0.079 Uiso 1 1 calc R U
C9 C 0.2864(2) 0.7161(4) 0.52886(11) 0.0870(8) Uani 1 1 d . .
H9A H 0.3387 0.7690 0.5494 0.104 Uiso 1 1 calc R U
C10 C 0.2609(3) 0.5850(4) 0.54916(13) 0.1051(11) Uani 1 1 d . .
H10A H 0.2957 0.5467 0.5837 0.126 Uiso 1 1 calc R U
C11 C 0.1843(3) 0.5071(4) 0.51967(15) 0.1078(11) Uani 1 1 d . .
H11A H 0.1666 0.4163 0.5343 0.129 Uiso 1 1 calc R U
C12 C 0.1316(2) 0.5629(3) 0.46718(11) 0.0776(7) Uani 1 1 d . .
H12A H 0.0791 0.5093 0.4472 0.093 Uiso 1 1 calc R U
C13 C 0.06613(14) 0.9102(2) 0.39446(8) 0.0489(5) Uani 1 1 d . .
C14 C 0.12117(19) 1.0345(2) 0.38719(11) 0.0681(6) Uani 1 1 d . .
H14A H 0.1843 1.0250 0.3752 0.082 Uiso 1 1 calc R U
C15 C 0.0850(3) 1.1737(3) 0.39734(14) 0.0918(9) Uani 1 1 d . .
H15A H 0.1238 1.2566 0.3927 0.110 Uiso 1 1 calc R U
C16 C -0.0085(3) 1.1888(4) 0.41433(15) 0.1018(10) Uani 1 1 d . .
H16A H -0.0337 1.2821 0.4209 0.122 Uiso 1 1 calc R U
C17 C -0.0639(2) 1.0670(4) 0.42145(15) 0.0992(10) Uani 1 1 d . .
H17A H -0.1274 1.0773 0.4328 0.119 Uiso 1 1 calc R U
C18 C -0.02757(17) 0.9281(3) 0.41213(11) 0.0723(7) Uani 1 1 d . .
H18A H -0.0663 0.8457 0.4178 0.087 Uiso 1 1 calc R U
C19 C 0.51123(14) 0.6644(3) 0.33627(10) 0.0603(6) Uani 1 1 d . .
C20 C 0.50279(19) 0.7868(3) 0.37155(13) 0.0825(8) Uani 1 1 d . .
H20A H 0.4406 0.8131 0.3819 0.099 Uiso 1 1 calc R U
C21 C 0.5861(3) 0.8711(4) 0.39188(18) 0.1161(12) Uani 1 1 d . .
H21A H 0.5798 0.9526 0.4160 0.139 Uiso 1 1 calc R U
C22 C 0.6771(3) 0.8336(5) 0.3762(2) 0.1324(18) Uani 1 1 d . .
H22A H 0.7324 0.8919 0.3888 0.159 Uiso 1 1 calc R U
C23 C 0.6880(2) 0.7139(5) 0.34293(19) 0.1136(14) Uani 1 1 d . .
H23A H 0.7510 0.6874 0.3340 0.136 Uiso 1 1 calc R U
C24 C 0.60482(16) 0.6289(3) 0.32166(13) 0.0824(8) Uani 1 1 d . .
H24A H 0.6125 0.5479 0.2975 0.099 Uiso 1 1 calc R U
C25 C 0.41460(13) 0.4339(2) 0.35509(9) 0.0496(5) Uani 1 1 d . .
C26 C 0.42829(17) 0.4431(3) 0.41653(10) 0.0655(6) Uani 1 1 d . .
H26A H 0.4463 0.5326 0.4348 0.079 Uiso 1 1 calc R U
C27 C 0.4153(2) 0.3201(3) 0.45082(13) 0.0838(8) Uani 1 1 d . .
H27A H 0.4228 0.3282 0.4920 0.101 Uiso 1 1 calc R U
C28 C 0.3916(2) 0.1871(3) 0.42489(17) 0.0915(9) Uani 1 1 d . .
H28A H 0.3842 0.1045 0.4483 0.110 Uiso 1 1 calc R U
C29 C 0.3788(2) 0.1753(3) 0.36404(17) 0.0866(8) Uani 1 1 d . .
H29A H 0.3625 0.0848 0.3461 0.104 Uiso 1 1 calc R U
C30 C 0.39007(16) 0.2978(3) 0.32992(12) 0.0656(6) Uani 1 1 d . .
H30A H 0.3810 0.2890 0.2888 0.079 Uiso 1 1 calc R U
C31 C 0.10510(14) 0.7546(2) 0.38676(8) 0.0451(4) Uani 1 1 d . .
H31A H 0.0466 0.6917 0.3762 0.054 Uiso 1 1 calc R U
C32 C 0.42298(14) 0.5659(2) 0.31461(9) 0.0507(5) Uani 1 1 d . .
H32A H 0.4367 0.5256 0.2764 0.061 Uiso 1 1 calc R U
C33 C -0.13240(15) 0.8850(2) 0.24540(11) 0.0669(6) Uani 1 1 d . .
H33A H -0.1121 0.9820 0.2349 0.100 Uiso 1 1 calc R U
H33B H -0.1711 0.8403 0.2117 0.100 Uiso 1 1 calc R U
H33C H -0.1721 0.8919 0.2776 0.100 Uiso 1 1 calc R U
C34 C -0.04182(14) 0.7926(2) 0.26410(8) 0.0457(4) Uani 1 1 d . .

loop_
_atom_site_aniso_label
_atom_site_aniso_U_11
_atom_site_aniso_U_22
_atom_site_aniso_U_33
_atom_site_aniso_U_23
_atom_site_aniso_U_13
_atom_site_aniso_U_12
O1 0.0527(8) 0.0398(8) 0.0775(10) 0.0015(7) -0.0055(7) -0.0023(6)
N1 0.0403(9) 0.0362(8) 0.0548(9) 0.0035(7) -0.0007(7) 0.0044(6)
Cl1 0.0665(4) 0.0993(5) 0.0578(4) 0.0151(3) 0.0250(3) 0.0174(3)
C1 0.0377(9) 0.0407(9) 0.0413(9) -0.0043(7) 0.0023(7) -0.0001(7)
C2 0.0378(10) 0.0352(9) 0.0465(10) -0.0010(7) -0.0004(8) 0.0013(7)
C3 0.0492(11) 0.0463(10) 0.0410(10) 0.0063(8) 0.0003(8) 0.0019(8)
C4 0.0408(10) 0.0502(11) 0.0439(10) -0.0006(8) 0.0082(8) -0.0012(8)
C5 0.0371(10) 0.0460(10) 0.0446(10) -0.0010(8) 0.0002(8) 0.0014(8)
C6 0.0412(10) 0.0477(10) 0.0392(9) 0.0004(8) -0.0006(8) 0.0040(8)
C7 0.0549(12) 0.0553(12) 0.0445(11) -0.0015(9) 0.0128(9) 0.0084(9)
C8 0.0673(14) 0.0771(15) 0.0509(12) -0.0033(11) -0.0006(11) 0.0032(12)
C9 0.092(2) 0.110(2) 0.0540(14) -0.0084(15) -0.0115(13) 0.0191(17)
C10 0.141(3) 0.109(3) 0.0610(17) 0.0099(17) -0.0054(18) 0.036(2)
C11 0.159(3) 0.078(2) 0.088(2) 0.0331(17) 0.022(2) 0.019(2)
C12 0.0967(19) 0.0642(15) 0.0737(16) 0.0122(12) 0.0172(14) 0.0056(13)
C13 0.0461(11) 0.0558(12) 0.0448(10) -0.0076(9) 0.0052(8) 0.0053(9)
C14 0.0728(15) 0.0546(13) 0.0800(15) -0.0104(11) 0.0214(12) 0.0033(11)
C15 0.117(2) 0.0570(15) 0.104(2) -0.0185(14) 0.0208(18) 0.0058(15)
C16 0.109(3) 0.081(2) 0.113(2) -0.0355(18) 0.0033(19) 0.0364(19)
C17 0.0666(17) 0.110(2) 0.122(2) -0.041(2) 0.0149(16) 0.0285(17)
C18 0.0520(13) 0.0836(16) 0.0831(16) -0.0207(13) 0.0152(11) 0.0095(12)
C19 0.0400(11) 0.0669(14) 0.0724(14) 0.0278(12) 0.0009(10) 0.0006(10)
C20 0.0584(15) 0.0760(17) 0.110(2) 0.0068(16) -0.0032(14) -0.0165(12)
C21 0.086(2) 0.087(2) 0.165(3) 0.018(2) -0.025(2) -0.0361(17)
C22 0.063(2) 0.115(3) 0.206(5) 0.080(3) -0.034(2) -0.038(2)
C23 0.0449(16) 0.124(3) 0.170(4) 0.091(3) 0.0048(18) -0.0046(17)
C24 0.0428(13) 0.0979(19) 0.107(2) 0.0552(16) 0.0115(12) 0.0091(12)
C25 0.0340(10) 0.0505(11) 0.0633(12) 0.0009(9) 0.0012(8) 0.0060(8)
C26 0.0681(14) 0.0579(13) 0.0662(14) 0.0082(11) -0.0087(11) -0.0054(11)
C27 0.0811(18) 0.0852(19) 0.0802(17) 0.0269(14) -0.0094(14) -0.0099(14)
C28 0.0761(18) 0.0667(17) 0.130(3) 0.0315(17) 0.0061(17) -0.0106(14)
C29 0.0724(17) 0.0542(15) 0.134(3) -0.0075(16) 0.0159(17) -0.0087(12)
C30 0.0461(12) 0.0648(15) 0.0861(16) -0.0100(12) 0.0088(11) 0.0022(10)
C31 0.0394(10) 0.0489(11) 0.0468(10) -0.0036(8) 0.0048(8) -0.0008(8)
C32 0.0406(10) 0.0590(12) 0.0525(11) 0.0018(9) 0.0063(8) 0.0099(9)
C33 0.0429(12) 0.0599(13) 0.0952(17) 0.0115(12) -0.0029(11) 0.0083(10)
C34 0.0422(10) 0.0394(10) 0.0534(11) -0.0032(8) -0.0026(8) 0.0025(8)

loop_
_atom_type_symbol
_atom_type_description
_atom_type_scat_dispersion_real
_atom_type_scat_dispersion_imag
_atom_type_scat_source
C C 0.0033 0.0016 'International Tables Vol C Tables 4.2.6.8 and 6.1.1.4'
H H 0.0000 0.0000 'International Tables Vol C Tables 4.2.6.8 and 6.1.1.4'
N N 0.0061 0.0033 'International Tables Vol C Tables 4.2.6.8 and 6.1.1.4'
O O 0.0106 0.0060 'International Tables Vol C Tables 4.2.6.8 and 6.1.1.4'
Cl Cl 0.1484 0.1585 'International Tables Vol C Tables 4.2.6.8 and 6.1.1.4'

loop_
_geom_angle_atom_site_label_1
_geom_angle_atom_site_label_2
_geom_angle_atom_site_label_3
_geom_angle
C34 N1 C2 124.17(15)
C34 N1 H1A 117.9
C2 N1 H1A 117.9
C6 C1 C2 116.83(16)
C6 C1 C31 120.74(15)
C2 C1 C31 122.39(15)
C3 C2 C1 120.11(16)
C3 C2 N1 117.63(15)
C1 C2 N1 122.26(15)
C4 C3 C2 120.60(16)
C4 C3 H3A 119.7
C2 C3 H3A 119.7
C3 C4 C5 121.44(16)
C3 C4 Cl1 118.23(14)
C5 C4 Cl1 120.31(14)
C6 C5 C4 116.40(16)
C6 C5 C32 121.58(16)
C4 C5 C32 122.01(16)
C5 C6 C1 124.36(16)
C5 C6 H6A 117.8
C1 C6 H6A 117.8
C12 C7 C8 117.8(2)
C12 C7 C31 120.4(2)
C8 C7 C31 121.72(19)
C9 C8 C7 121.2(3)
C9 C8 H8A 119.4
C7 C8 H8A 119.4
C10 C9 C8 120.3(3)
C10 C9 H9A 119.9
C8 C9 H9A 119.9
C9 C10 C11 120.4(3)
C9 C10 H10A 119.8
C11 C10 H10A 119.8
C10 C11 C12 120.4(3)
C10 C11 H11A 119.8
C12 C11 H11A 119.8
C7 C12 C11 119.9(3)
C7 C12 H12A 120.1
C11 C12 H12A 120.1
C14 C13 C18 117.9(2)
C14 C13 C31 123.17(17)
C18 C13 C31 118.90(19)
C13 C14 C15 121.5(2)
C13 C14 H14A 119.3
C15 C14 H14A 119.3
C16 C15 C14 119.6(3)
C16 C15 H15A 120.2
C14 C15 H15A 120.2
C17 C16 C15 119.6(3)
C17 C16 H16A 120.2
C15 C16 H16A 120.2
C16 C17 C18 121.0(3)
C16 C17 H17A 119.5
C18 C17 H17A 119.5
C17 C18 C13 120.5(3)
C17 C18 H18A 119.7
C13 C18 H18A 119.7
C20 C19 C24 118.0(2)
C20 C19 C32 122.76(19)
C24 C19 C32 119.2(2)
C19 C20 C21 120.8(3)
C19 C20 H20A 119.6
C21 C20 H20A 119.6
C22 C21 C20 119.6(4)
C22 C21 H21A 120.2
C20 C21 H21A 120.2
C23 C22 C21 120.9(3)
C23 C22 H22A 119.6
C21 C22 H22A 119.6
C22 C23 C24 120.1(3)
C22 C23 H23A 119.9
C24 C23 H23A 119.9
C19 C24 C23 120.5(3)
C19 C24 H24A 119.7
C23 C24 H24A 119.7
C30 C25 C26 117.7(2)
C30 C25 C32 118.98(19)
C26 C25 C32 123.31(18)
C27 C26 C25 120.4(2)
C27 C26 H26A 119.8
C25 C26 H26A 119.8
C28 C27 C26 120.7(3)
C28 C27 H27A 119.7
C26 C27 H27A 119.7
C27 C28 C29 119.8(3)
C27 C28 H28A 120.1
C29 C28 H28A 120.1
C30 C29 C28 119.6(3)
C30 C29 H29A 120.2
C28 C29 H29A 120.2
C29 C30 C25 121.8(3)
C29 C30 H30A 119.1
C25 C30 H30A 119.1
C13 C31 C7 110.43(15)
C13 C31 C1 113.73(15)
C7 C31 C1 112.07(15)
C13 C31 H31A 106.7
C7 C31 H31A 106.7
C1 C31 H31A 106.7
C25 C32 C19 112.37(15)
C25 C32 C5 112.28(15)
C19 C32 C5 113.08(16)
C25 C32 H32A 106.2
C19 C32 H32A 106.2
C5 C32 H32A 106.2
C34 C33 H33A 109.5
C34 C33 H33B 109.5
H33A C33 H33B 109.5
C34 C33 H33C 109.5
H33A C33 H33C 109.5
H33B C33 H33C 109.5
O1 C34 N1 122.98(16)
O1 C34 C33 122.11(18)
N1 C34 C33 114.90(17)

loop_
_geom_bond_atom_site_label_1
_geom_bond_atom_site_label_2
_geom_bond_distance
O1 C34 1.226(2)
N1 C34 1.342(2)
N1 C2 1.423(2)
N1 H1A 0.8600
Cl1 C4 1.7392(18)
C1 C6 1.392(2)
C1 C2 1.400(2)
C1 C31 1.533(2)
C2 C3 1.386(3)
C3 C4 1.378(3)
C3 H3A 0.9300
C4 C5 1.389(3)
C5 C6 1.386(2)
C5 C32 1.524(2)
C6 H6A 0.9300
C7 C12 1.371(3)
C7 C8 1.388(3)
C7 C31 1.524(3)
C8 C9 1.379(3)
C8 H8A 0.9300
C9 C10 1.336(5)
C9 H9A 0.9300
C10 C11 1.358(5)
C10 H10A 0.9300
C11 C12 1.404(4)
C11 H11A 0.9300
C12 H12A 0.9300
C13 C14 1.371(3)
C13 C18 1.383(3)
C13 C31 1.523(3)
C14 C15 1.383(3)
C14 H14A 0.9300
C15 C16 1.372(4)
C15 H15A 0.9300
C16 C17 1.355(5)
C16 H16A 0.9300
C17 C18 1.377(4)
C17 H17A 0.9300
C18 H18A 0.9300
C19 C20 1.381(4)
C19 C24 1.383(3)
C19 C32 1.521(3)
C20 C21 1.391(4)
C20 H20A 0.9300
C21 C22 1.364(6)
C21 H21A 0.9300
C22 C23 1.340(6)
C22 H22A 0.9300
C23 C24 1.398(4)
C23 H23A 0.9300
C24 H24A 0.9300
C25 C30 1.382(3)
C25 C26 1.386(3)
C25 C32 1.521(3)
C26 C27 1.384(3)
C26 H26A 0.9300
C27 C28 1.362(4)
C27 H27A 0.9300
C28 C29 1.374(4)
C28 H28A 0.9300
C29 C30 1.373(4)
C29 H29A 0.9300
C30 H30A 0.9300
C31 H31A 0.9800
C32 H32A 0.9800
C33 C34 1.500(3)
C33 H33A 0.9600
C33 H33B 0.9600
C33 H33C 0.9600

loop_
_geom_torsion_atom_site_label_1
_geom_torsion_atom_site_label_2
_geom_torsion_atom_site_label_3
_geom_torsion_atom_site_label_4
_geom_torsion
C6 C1 C2 C3 -5.4(2)
C31 C1 C2 C3 176.83(16)
C6 C1 C2 N1 174.54(16)
C31 C1 C2 N1 -3.2(3)
C34 N1 C2 C3 118.1(2)
C34 N1 C2 C1 -61.9(2)
C1 C2 C3 C4 3.0(3)
N1 C2 C3 C4 -176.93(16)
C2 C3 C4 C5 1.7(3)
C2 C3 C4 Cl1 -179.52(14)
C3 C4 C5 C6 -3.6(3)
Cl1 C4 C5 C6 177.62(14)
C3 C4 C5 C32 176.66(18)
Cl1 C4 C5 C32 -2.1(3)
C4 C5 C6 C1 1.0(3)
C32 C5 C6 C1 -179.31(17)
C2 C1 C6 C5 3.5(3)
C31 C1 C6 C5 -178.74(17)
C12 C7 C8 C9 1.2(3)
C31 C7 C8 C9 -176.3(2)
C7 C8 C9 C10 -0.6(4)
C8 C9 C10 C11 -0.4(5)
C9 C10 C11 C12 0.6(5)
C8 C7 C12 C11 -1.0(3)
C31 C7 C12 C11 176.5(2)
C10 C11 C12 C7 0.1(5)
C18 C13 C14 C15 0.3(4)
C31 C13 C14 C15 -176.9(2)
C13 C14 C15 C16 -0.9(4)
C14 C15 C16 C17 0.6(5)
C15 C16 C17 C18 0.3(5)
C16 C17 C18 C13 -0.9(5)
C14 C13 C18 C17 0.6(4)
C31 C13 C18 C17 177.8(2)
C24 C19 C20 C21 -0.2(4)
C32 C19 C20 C21 178.0(2)
C19 C20 C21 C22 0.8(5)
C20 C21 C22 C23 -2.0(6)
C21 C22 C23 C24 2.7(6)
C20 C19 C24 C23 0.9(3)
C32 C19 C24 C23 -177.4(2)
C22 C23 C24 C19 -2.1(4)
C30 C25 C26 C27 -1.5(3)
C32 C25 C26 C27 177.1(2)
C25 C26 C27 C28 1.9(4)
C26 C27 C28 C29 -1.2(4)
C27 C28 C29 C30 0.1(4)
C28 C29 C30 C25 0.2(4)
C26 C25 C30 C29 0.4(3)
C32 C25 C30 C29 -178.2(2)
C14 C13 C31 C7 89.7(2)
C18 C13 C31 C7 -87.4(2)
C14 C13 C31 C1 -37.3(3)
C18 C13 C31 C1 145.62(19)
C12 C7 C31 C13 127.6(2)
C8 C7 C31 C13 -54.9(2)
C12 C7 C31 C1 -104.5(2)
C8 C7 C31 C1 73.0(2)
C6 C1 C31 C13 133.05(18)
C2 C1 C31 C13 -49.3(2)
C6 C1 C31 C7 6.9(2)
C2 C1 C31 C7 -175.43(16)
C30 C25 C32 C19 -139.05(19)
C26 C25 C32 C19 42.4(3)
C30 C25 C32 C5 92.1(2)
C26 C25 C32 C5 -86.4(2)
C20 C19 C32 C25 -94.3(2)
C24 C19 C32 C25 83.9(2)
C20 C19 C32 C5 34.1(3)
C24 C19 C32 C5 -147.70(19)
C6 C5 C32 C25 35.5(2)
C4 C5 C32 C25 -144.80(18)
C6 C5 C32 C19 -92.9(2)
C4 C5 C32 C19 86.8(2)
C2 N1 C34 O1 1.0(3)
C2 N1 C34 C33 -179.95(17)
